data_4510418
loop_
_publ_author_name
'Adalder, Tapas Kumar'
'Dastidar, Parthasarathi'

_publ_section_title
;
 Crystal Engineering Approach toward Selective Formation of an Asymmetric
 Supramolecular Synthon in Primary Ammonium Monocarboxylate (PAM) Salts
 and Their Gelation Studies
;
_journal_issue 5
_journal_name_full 'Crystal Growth &amp; Design'
_journal_page_first 2254
_journal_paper_doi 10.1021/cg401863s
_journal_volume 14
_journal_year 2014
_chemical_absolute_configuration R
_chemical_formula_moiety 'C8 H6 Br O2, C8 H12 N'
_chemical_formula_sum 'C16 H18 Br N O2'
_chemical_formula_weight 336.22
_chemical_name_systematic
; 
 ? 
;
_space_group_IT_number 5
_symmetry_cell_setting monoclinic
_symmetry_space_group_name_Hall 'C 2y'
_symmetry_space_group_name_H-M 'C 1 2 1'
_atom_sites_solution_hydrogens geom
_atom_sites_solution_primary direct
_atom_sites_solution_secondary difmap
_audit_creation_method SHELXL-97
_cell_angle_alpha 90.00
_cell_angle_beta 91.957(5)
_cell_angle_gamma 90.00
_cell_formula_units_Z 4
_cell_length_a 18.814(4)
_cell_length_b 5.7401(12)
_cell_length_c 14.803(3)
_cell_measurement_temperature 296(2)
_cell_volume 1597.7(6)
_computing_cell_refinement 'BRUKER APEX II'
_computing_data_collection 'BRUKER APEX II'
_computing_data_reduction 'BRUKER APEX II'
_computing_molecular_graphics 'MERCURY 2.3, PLATON'
_computing_publication_material 'MERCURY 2.3, PLATON'
_computing_structure_refinement 'SHELXL-97 (Sheldrick, 1997)'
_computing_structure_solution 'SHELXS-97 (Sheldrick, 1990)'
_diffrn_ambient_temperature 296(2)
_diffrn_measured_fraction_theta_full 0.997
_diffrn_measured_fraction_theta_max 0.997
_diffrn_measurement_device_type 'BRUKER CCD AREA DETECTOR'
_diffrn_measurement_method 'PHI-OMEGA SCAN'
_diffrn_radiation_monochromator graphite
_diffrn_radiation_source 'fine-focus sealed tube'
_diffrn_radiation_type MoK\a
_diffrn_radiation_wavelength 0.71073
_diffrn_reflns_av_R_equivalents 0.0257
_diffrn_reflns_av_sigmaI/netI 0.0522
_diffrn_reflns_limit_h_max 22
_diffrn_reflns_limit_h_min -22
_diffrn_reflns_limit_k_max 6
_diffrn_reflns_limit_k_min -6
_diffrn_reflns_limit_l_max 17
_diffrn_reflns_limit_l_min -17
_diffrn_reflns_number 6015
_diffrn_reflns_theta_full 25.49
_diffrn_reflns_theta_max 25.49
_diffrn_reflns_theta_min 1.38
_exptl_absorpt_coefficient_mu 2.574
_exptl_absorpt_correction_T_max 0.7146
_exptl_absorpt_correction_T_min 0.1829
_exptl_absorpt_correction_type multi-scan
_exptl_absorpt_process_details SADABS
_exptl_crystal_colour COLOURLESS
_exptl_crystal_density_diffrn 1.398
_exptl_crystal_density_method 'not measured'
_exptl_crystal_description 'THIN PLATE'
_exptl_crystal_F_000 688
_exptl_crystal_size_max 0.52
_exptl_crystal_size_mid 0.15
_exptl_crystal_size_min 0.14
_refine_diff_density_max 0.509
_refine_diff_density_min -0.607
_refine_diff_density_rms 0.084
_refine_ls_abs_structure_details 'Flack H D (1983), Acta Cryst. A39, 876-881'
_refine_ls_abs_structure_Flack 0.00(2)
_refine_ls_extinction_method none
_refine_ls_goodness_of_fit_ref 1.046
_refine_ls_hydrogen_treatment constr
_refine_ls_matrix_type full
_refine_ls_number_parameters 183
_refine_ls_number_reflns 2681
_refine_ls_number_restraints 1
_refine_ls_restrained_S_all 1.046
_refine_ls_R_factor_all 0.0702
_refine_ls_R_factor_gt 0.0464
_refine_ls_shift/su_max 0.001
_refine_ls_shift/su_mean 0.000
_refine_ls_structure_factor_coef Fsqd
_refine_ls_weighting_details 'calc w=1/[\s^2^(Fo^2^)+(0.1000P)^2^+0.7778P] where P=(Fo^2^+2Fc^2^)/3'
_refine_ls_weighting_scheme calc
_refine_ls_wR_factor_gt 0.1367
_refine_ls_wR_factor_ref 0.1681
_reflns_number_gt 1953
_reflns_number_total 2681
_reflns_threshold_expression >2sigma(I)
_cod_data_source_file cg401863s_si_002.cif
_cod_data_source_block (R)-PEA.4BPA
_cod_depositor_comments
;
The following automatic conversions were performed:

'_symmetry_cell_setting' value 'MONOCLINIC' changed to 'monoclinic'
according to
/usr/data/users/saulius/crontab/automatic-downloads/rss-feeds/ACS/lib/dictionaries/cif_core.dic
dictionary named 'cif_core.dic' version 2.4.2 from
2011-04-26.

'_exptl_absorpt_correction_type' value 'MULTI-SCAN'
changed to 'multi-scan' according to
/usr/data/users/saulius/crontab/automatic-downloads/rss-feeds/ACS/lib/dictionaries/cif_core.dic
dictionary named 'cif_core.dic' version 2.4.2 from 2011-04-26.

Automatic conversion script
Id: cif_fix_values 2281 2013-09-26 08:29:07Z andrius 

 Adding full bibliography for 4510410--4510441.cif.
;
_cod_original_sg_symbol_H-M C2
_cod_database_code 4510418

loop_
_symmetry_equiv_pos_as_xyz
'x, y, z'
'-x, y, -z'
'x+1/2, y+1/2, z'
'-x+1/2, y+1/2, -z'

loop_
_atom_site_label
_atom_site_type_symbol
_atom_site_fract_x
_atom_site_fract_y
_atom_site_fract_z
_atom_site_U_iso_or_equiv
_atom_site_adp_type
_atom_site_occupancy
_atom_site_symmetry_multiplicity
_atom_site_calc_flag
_atom_site_refinement_flags
O1 O 0.72750(19) 0.8294(6) 0.6070(2) 0.0520(10) Uani 1 1 d .
C2 C 0.7598(2) 0.7396(13) 0.6743(3) 0.0522(12) Uani 1 1 d .
O3 O 0.7759(3) 0.5336(9) 0.6782(3) 0.0893(15) Uani 1 1 d .
C4 C 0.7782(4) 0.8974(12) 0.7540(4) 0.0645(16) Uani 1 1 d .
H4A H 0.7744 1.0588 0.7351 0.077 Uiso 1 1 calc R
H4B H 0.8268 0.8689 0.7748 0.077 Uiso 1 1 calc R
C5 C 0.7282(3) 0.8533(9) 0.8309(3) 0.0495(13) Uani 1 1 d .
C6 C 0.6766(3) 1.0154(11) 0.8504(4) 0.0633(15) Uani 1 1 d .
H6 H 0.6713 1.1478 0.8146 0.076 Uiso 1 1 calc R
C7 C 0.6322(4) 0.9829(13) 0.9232(5) 0.0713(17) Uani 1 1 d .
H7 H 0.5975 1.0924 0.9360 0.086 Uiso 1 1 calc R
C8 C 0.6406(3) 0.7882(13) 0.9751(3) 0.0600(15) Uani 1 1 d .
Br9 Br 0.58503(4) 0.7528(3) 1.07956(4) 0.1070(4) Uani 1 1 d .
C10 C 0.6907(4) 0.6242(11) 0.9569(4) 0.0610(15) Uani 1 1 d .
H10 H 0.6957 0.4920 0.9928 0.073 Uiso 1 1 calc R
C11 C 0.7338(3) 0.6574(9) 0.8842(4) 0.0547(14) Uani 1 1 d .
H11 H 0.7674 0.5446 0.8710 0.066 Uiso 1 1 calc R
C12 C 0.8926(3) 1.0230(11) 0.5268(4) 0.0565(14) Uani 1 1 d .
H12A H 0.8797 1.1557 0.4903 0.085 Uiso 1 1 calc R
H12B H 0.9417 1.0344 0.5459 0.085 Uiso 1 1 calc R
H12C H 0.8636 1.0185 0.5789 0.085 Uiso 1 1 calc R
C13 C 0.8810(2) 0.8012(10) 0.4717(3) 0.0459(12) Uani 1 1 d .
H13 H 0.8960 0.6693 0.5098 0.055 Uiso 1 1 calc R
N14 N 0.80322(17) 0.7708(9) 0.4479(2) 0.0452(9) Uani 1 1 d .
H14A H 0.7787 0.7687 0.4982 0.068 Uiso 1 1 calc R
H14B H 0.7966 0.6371 0.4183 0.068 Uiso 1 1 calc R
H14C H 0.7883 0.8885 0.4130 0.068 Uiso 1 1 calc R
C15 C 0.9232(2) 0.7915(10) 0.3860(3) 0.0485(12) Uani 1 1 d .
C16 C 0.9693(3) 0.6080(11) 0.3727(4) 0.0568(13) Uani 1 1 d .
H16 H 0.9735 0.4887 0.4150 0.068 Uiso 1 1 calc R
C17 C 1.0099(3) 0.6032(14) 0.2947(6) 0.077(2) Uani 1 1 d .
H17 H 1.0411 0.4804 0.2856 0.092 Uiso 1 1 calc R
C18 C 1.0038(3) 0.7793(15) 0.2315(4) 0.0704(17) Uani 1 1 d .
H18 H 1.0301 0.7737 0.1795 0.085 Uiso 1 1 calc R
C19 C 0.9584(3) 0.9641(13) 0.2456(4) 0.0677(17) Uani 1 1 d .
H19 H 0.9545 1.0839 0.2035 0.081 Uiso 1 1 calc R
C20 C 0.9187(3) 0.9706(11) 0.3232(4) 0.0566(14) Uani 1 1 d .
H20 H 0.8887 1.0963 0.3330 0.068 Uiso 1 1 calc R

loop_
_atom_site_aniso_label
_atom_site_aniso_U_11
_atom_site_aniso_U_22
_atom_site_aniso_U_33
_atom_site_aniso_U_23
_atom_site_aniso_U_13
_atom_site_aniso_U_12
O1 0.0587(19) 0.062(3) 0.0353(17) 0.0004(16) 0.0021(14) -0.0008(16)
C2 0.051(2) 0.061(4) 0.045(3) -0.004(3) 0.006(2) -0.012(3)
O3 0.138(4) 0.060(3) 0.067(3) -0.006(2) -0.038(3) 0.017(3)
C4 0.077(4) 0.074(4) 0.043(3) -0.012(3) 0.005(3) -0.023(3)
C5 0.060(3) 0.053(3) 0.035(2) -0.004(2) -0.004(2) -0.006(2)
C6 0.082(4) 0.055(4) 0.052(3) 0.013(3) -0.006(3) 0.009(3)
C7 0.076(4) 0.072(4) 0.067(4) 0.006(4) 0.004(3) 0.024(3)
C8 0.062(3) 0.074(4) 0.045(3) -0.004(3) 0.000(2) -0.004(3)
Br9 0.0875(5) 0.1674(10) 0.0675(4) 0.0097(6) 0.0240(3) -0.0156(6)
C10 0.086(4) 0.050(3) 0.047(3) 0.007(3) -0.006(3) -0.005(3)
C11 0.070(3) 0.045(3) 0.048(3) 0.000(2) -0.005(3) 0.011(2)
C12 0.047(3) 0.069(4) 0.054(3) -0.010(3) 0.001(2) -0.003(3)
C13 0.040(2) 0.052(4) 0.045(2) 0.003(2) 0.0026(18) -0.001(2)
N14 0.0445(18) 0.052(2) 0.0398(17) 0.005(2) 0.0087(14) -0.004(2)
C15 0.039(2) 0.057(4) 0.050(2) -0.005(3) 0.0058(18) -0.008(2)
C16 0.058(3) 0.049(3) 0.064(3) -0.003(3) 0.011(3) 0.003(3)
C17 0.054(3) 0.078(5) 0.100(5) -0.034(4) 0.021(3) -0.001(3)
C18 0.069(3) 0.080(5) 0.064(3) -0.011(4) 0.028(3) -0.011(4)
C19 0.069(4) 0.073(4) 0.062(4) 0.004(3) 0.020(3) -0.021(3)
C20 0.053(3) 0.064(4) 0.053(3) 0.005(3) 0.014(2) -0.005(3)

loop_
_atom_type_symbol
_atom_type_description
_atom_type_scat_dispersion_real
_atom_type_scat_dispersion_imag
_atom_type_scat_source
C C 0.0033 0.0016 'International Tables Vol C Tables 4.2.6.8 and 6.1.1.4'
H H 0.0000 0.0000 'International Tables Vol C Tables 4.2.6.8 and 6.1.1.4'
N N 0.0061 0.0033 'International Tables Vol C Tables 4.2.6.8 and 6.1.1.4'
O O 0.0106 0.0060 'International Tables Vol C Tables 4.2.6.8 and 6.1.1.4'
Br Br -0.2901 2.4595 'International Tables Vol C Tables 4.2.6.8 and 6.1.1.4'

loop_
_geom_angle_atom_site_label_1
_geom_angle_atom_site_label_2
_geom_angle_atom_site_label_3
_geom_angle
_geom_angle_site_symmetry_1
_geom_angle_site_symmetry_3
O1 O1 C2 0(10) 1 .
O3 C2 O1 123.0(5) . 1
O3 C2 O1 123.0(5) . .
O1 C2 O1 0.0(3) 1 .
O3 C2 C4 119.5(5) . .
O1 C2 C4 117.5(6) 1 .
O1 C2 C4 117.5(6) . .
C2 C4 C5 110.6(4) . .
C2 C4 H4A 109.5 . .
C5 C4 H4A 109.5 . .
C2 C4 H4B 109.5 . .
C5 C4 H4B 109.5 . .
H4A C4 H4B 108.1 . .
C11 C5 C6 118.1(5) . .
C11 C5 C4 121.8(6) . .
C6 C5 C4 120.0(5) . .
C5 C6 C7 120.9(6) . .
C5 C6 H6 119.5 . .
C7 C6 H6 119.5 . .
C8 C7 C6 118.9(6) . .
C8 C7 H7 120.6 . .
C6 C7 H7 120.6 . .
C7 C8 C10 121.5(5) . .
C7 C8 Br9 119.2(5) . .
C10 C8 Br9 119.2(5) . .
C8 C10 C11 119.1(5) . .
C8 C10 H10 120.5 . .
C11 C10 H10 120.5 . .
C5 C11 C10 121.6(5) . .
C5 C11 H11 119.2 . .
C10 C11 H11 119.2 . .
C13 C12 H12A 109.5 . .
C13 C12 H12B 109.5 . .
H12A C12 H12B 109.5 . .
C13 C12 H12C 109.5 . .
H12A C12 H12C 109.5 . .
H12B C12 H12C 109.5 . .
N14 C13 C15 109.4(4) . .
N14 C13 C12 110.0(4) . .
C15 C13 C12 114.1(4) . .
N14 C13 H13 107.7 . .
C15 C13 H13 107.7 . .
C12 C13 H13 107.7 . .
C13 N14 H14A 109.5 . .
C13 N14 H14B 109.5 . .
H14A N14 H14B 109.5 . .
C13 N14 H14C 109.5 . .
H14A N14 H14C 109.5 . .
H14B N14 H14C 109.5 . .
C16 C15 C20 119.6(5) . .
C16 C15 C13 119.7(5) . .
C20 C15 C13 120.7(5) . .
C15 C16 C17 119.5(6) . .
C15 C16 H16 120.2 . .
C17 C16 H16 120.2 . .
C18 C17 C16 120.5(6) . .
C18 C17 H17 119.7 . .
C16 C17 H17 119.7 . .
C17 C18 C19 119.8(5) . .
C17 C18 H18 120.1 . .
C19 C18 H18 120.1 . .
C18 C19 C20 119.9(6) . .
C18 C19 H19 120.1 . .
C20 C19 H19 120.1 . .
C15 C20 C19 120.7(6) . .
C15 C20 H20 119.7 . .
C19 C20 H20 119.7 . .

loop_
_geom_bond_atom_site_label_1
_geom_bond_atom_site_label_2
_geom_bond_distance
_geom_bond_site_symmetry_2
O1 O1 0.000(7) 1
O1 C2 1.260(6) .
C2 O3 1.221(8) .
C2 O1 1.260(6) 1
C2 C4 1.517(8) .
C4 C5 1.522(8) .
C4 H4A 0.9700 .
C4 H4B 0.9700 .
C5 C11 1.376(7) .
C5 C6 1.382(8) .
C6 C7 1.399(9) .
C6 H6 0.9300 .
C7 C8 1.362(10) .
C7 H7 0.9300 .
C8 C10 1.365(9) .
C8 Br9 1.907(5) .
C10 C11 1.383(9) .
C10 H10 0.9300 .
C11 H11 0.9300 .
C12 C13 1.523(8) .
C12 H12A 0.9600 .
C12 H12B 0.9600 .
C12 H12C 0.9600 .
C13 N14 1.504(6) .
C13 C15 1.520(7) .
C13 H13 0.9800 .
N14 H14A 0.8900 .
N14 H14B 0.8900 .
N14 H14C 0.8900 .
C15 C16 1.383(8) .
C15 C20 1.386(8) .
C16 C17 1.406(9) .
C16 H16 0.9300 .
C17 C18 1.379(11) .
C17 H17 0.9300 .
C18 C19 1.382(11) .
C18 H18 0.9300 .
C19 C20 1.392(8) .
C19 H19 0.9300 .
C20 H20 0.9300 .

loop_
_geom_hbond_atom_site_label_D
_geom_hbond_atom_site_label_H
_geom_hbond_atom_site_label_A
_geom_hbond_distance_DH
_geom_hbond_distance_HA
_geom_hbond_distance_DA
_geom_hbond_angle_DHA
_geom_hbond_site_symmetry_A
N14 H14A O1 0.89 1.94 2.814(5) 168.8 1
N14 H14B O1 0.89 1.86 2.716(6) 161.3 4_646
N14 H14C O3 0.89 1.96 2.790(6) 153.5 4_656
